data_4060910
loop_
_publ_author_name
'Liang, Lan-Chang'
'Chien, Pin-Shu'
'Lin, Jia-Ming'
'Huang, Mei-Hui'
'Huang, Yu-Lun'
'Liao, Ju-Hsiou'

_publ_section_title
;
 Amido Pincer Complexes of Nickel(II): Synthesis, Structure, and Reactivity
;
_journal_coden_ASTM ORGND7
_journal_issue 6
_journal_name_full Organometallics
_journal_page_first 1399
_journal_page_last 1411
_journal_paper_doi 10.1021/om050943a
_journal_volume 25
_journal_year 2006
_chemical_formula_moiety 'C40 H39 N Ni P2 Si '
_chemical_formula_sum 'C40 H39 N Ni P2 Si'
_chemical_formula_weight 682.503
_space_group_IT_number 2
_symmetry_cell_setting triclinic
_symmetry_space_group_name_Hall '-P 1'
_symmetry_space_group_name_H-M 'P -1'
_cell_angle_alpha 96.604(2)
_cell_angle_beta 94.5042(14)
_cell_angle_gamma 90.5390(8)
_cell_formula_units_Z 4
_cell_length_a 10.9794(2)
_cell_length_b 15.7917(4)
_cell_length_c 20.8066(4)
_cell_measurement_temperature 298
_cell_volume 3571.89(13)
_exptl_crystal_density_diffrn 1.269
_cod_duplicate_entry 4074864
_cod_depositor_comments
;
The following automatic conversions were performed:
'_symmetry_cell_setting' value 'Triclinic' changed to 'triclinic'
according to '/home/saulius/struct/CIF-dictionaries/cif_core.dic'
dictionary named 'cif_core.dic' version 2.4.1 from 2010-06-29.

Automatic conversion script
Id: cif_fix_enum 1527 2010-12-29 10:47:43Z saulius 

The following automatic conversions were performed:

'_atom_site_adp_type' tag value 'Uij' was replaced with 'Uani' value
90 times.

Automatic conversion script
Id: cif_fix_values 1646 2011-03-28 12:23:43Z adriana 
;
_cod_original_formula_sum 'C40 H39 N Ni P2 Si '
_cod_database_code 4060910

loop_
_symmetry_equiv_pos_as_xyz
+X,+Y,+Z
-X,-Y,-Z

loop_
_atom_site_label
_atom_site_fract_x
_atom_site_fract_y
_atom_site_fract_z
_atom_site_U_iso_or_equiv
_atom_site_occupancy
_atom_site_adp_type
Ni1 0.37054(8) 0.25113(6) 0.91934(4) 0.0466(5) 1.00 Uani
Ni2 0.07710(8) 0.23756(6) 0.42643(4) 0.0468(5) 1.00 Uani
P1 0.53048(17) 0.26537(12) 0.98993(8) 0.0483(10) 1.00 Uani
P2 0.19243(17) 0.23250(13) 0.86806(8) 0.0488(10) 1.00 Uani
P3 0.22654(17) 0.23010(12) 0.36107(8) 0.0495(10) 1.00 Uani
P4 -0.03207(17) 0.26175(12) 0.50822(8) 0.0480(10) 1.00 Uani
Si1 0.5413(2) 0.20493(17) 0.79245(10) 0.0654(13) 1.00 Uani
Si2 -0.1350(2) 0.27083(17) 0.30038(10) 0.0696(14) 1.00 Uani
N1 0.2826(5) 0.2415(4) 0.9970(3) 0.052(3) 1.00 Uani
N2 0.2152(5) 0.2489(4) 0.4921(2) 0.051(3) 1.00 Uani
C1 0.6584(7) 0.3376(5) 0.9857(3) 0.050(4) 1.00 Uani
C2 0.6303(8) 0.4187(5) 0.9706(4) 0.067(5) 1.00 Uani
C3 0.7201(11) 0.4753(6) 0.9631(4) 0.085(6) 1.00 Uani
C4 0.8387(11) 0.4531(7) 0.9709(5) 0.093(7) 1.00 Uani
C5 0.8709(8) 0.3728(8) 0.9852(5) 0.085(6) 1.00 Uani
C6 0.7780(7) 0.3149(5) 0.9932(4) 0.066(5) 1.00 Uani
C7 0.5955(7) 0.1661(5) 1.0137(3) 0.054(4) 1.00 Uani
C8 0.5941(7) 0.0946(5) 0.9704(3) 0.054(4) 1.00 Uani
C9 0.6404(8) 0.0179(6) 0.9872(4) 0.066(5) 1.00 Uani
C10 0.6877(8) 0.0139(6) 1.0504(4) 0.074(5) 1.00 Uani
C11 0.6875(10) 0.0844(7) 1.0949(4) 0.093(7) 1.00 Uani
C12 0.6419(9) 0.1601(6) 1.0775(4) 0.078(6) 1.00 Uani
C13 0.4551(7) 0.3103(5) 1.0599(3) 0.052(4) 1.00 Uani
C14 0.5081(8) 0.3614(6) 1.1126(4) 0.065(5) 1.00 Uani
C15 0.4395(11) 0.3927(6) 1.1630(4) 0.080(6) 1.00 Uani
C16 0.3189(9) 0.3727(6) 1.1589(4) 0.074(6) 1.00 Uani
C17 0.2615(7) 0.3222(5) 1.1070(4) 0.062(5) 1.00 Uani
C18 0.3298(7) 0.2886(5) 1.0545(3) 0.051(4) 1.00 Uani
C19 0.1693(6) 0.2009(5) 0.9905(3) 0.053(4) 1.00 Uani
C20 0.1147(7) 0.1656(5) 1.0406(3) 0.061(5) 1.00 Uani
C21 0.0052(8) 0.1223(6) 1.0288(4) 0.071(5) 1.00 Uani
C22 -0.0559(8) 0.1134(6) 0.9678(5) 0.072(5) 1.00 Uani
C23 -0.0052(7) 0.1472(5) 0.9181(4) 0.063(5) 1.00 Uani
C24 0.1077(6) 0.1893(5) 0.9286(3) 0.052(4) 1.00 Uani
C25 0.1153(7) 0.3296(5) 0.8487(3) 0.053(4) 1.00 Uani
C26 0.1733(9) 0.4071(6) 0.8657(4) 0.072(6) 1.00 Uani
C27 0.1138(12) 0.4822(6) 0.8544(5) 0.086(7) 1.00 Uani
C28 -0.0020(13) 0.4783(8) 0.8243(5) 0.093(8) 1.00 Uani
C29 -0.0595(10) 0.4038(8) 0.8079(5) 0.088(7) 1.00 Uani
C30 -0.0019(8) 0.3288(6) 0.8182(4) 0.075(6) 1.00 Uani
C31 0.1669(6) 0.1585(5) 0.7948(3) 0.049(4) 1.00 Uani
C32 0.1717(8) 0.1865(5) 0.7340(4) 0.068(5) 1.00 Uani
C33 0.1615(9) 0.1292(7) 0.6784(4) 0.076(6) 1.00 Uani
C34 0.1500(9) 0.0446(7) 0.6816(4) 0.083(6) 1.00 Uani
C35 0.1456(8) 0.0146(6) 0.7413(4) 0.074(5) 1.00 Uani
C36 0.1543(7) 0.0721(5) 0.7973(4) 0.061(5) 1.00 Uani
C37 0.4455(6) 0.2789(5) 0.8426(3) 0.054(4) 1.00 Uani
C38 0.7001(7) 0.2027(6) 0.8310(4) 0.072(5) 1.00 Uani
C39 0.4809(9) 0.0929(7) 0.7767(5) 0.102(7) 1.00 Uani
C40 0.5533(13) 0.2456(10) 0.7126(5) 0.151(11) 1.00 Uani
C41 0.2342(7) 0.1628(5) 0.2846(3) 0.051(4) 1.00 Uani
C42 0.1669(7) 0.0870(5) 0.2753(4) 0.062(5) 1.00 Uani
C43 0.1754(8) 0.0294(5) 0.2212(4) 0.073(5) 1.00 Uani
C44 0.2509(10) 0.0473(6) 0.1754(4) 0.078(6) 1.00 Uani
C45 0.3191(9) 0.1200(7) 0.1833(4) 0.078(6) 1.00 Uani
C46 0.3107(8) 0.1797(5) 0.2381(4) 0.065(5) 1.00 Uani
C47 0.2842(7) 0.3357(5) 0.3483(3) 0.051(4) 1.00 Uani
C48 0.2018(8) 0.3989(6) 0.3386(4) 0.069(5) 1.00 Uani
C49 0.2432(12) 0.4812(6) 0.3305(4) 0.086(6) 1.00 Uani
C50 0.3653(13) 0.4973(6) 0.3332(4) 0.089(7) 1.00 Uani
C51 0.4472(9) 0.4365(7) 0.3435(4) 0.083(6) 1.00 Uani
C52 0.4060(8) 0.3560(5) 0.3506(4) 0.070(5) 1.00 Uani
C53 0.3438(6) 0.1882(5) 0.4138(3) 0.049(4) 1.00 Uani
C54 0.4451(7) 0.1409(5) 0.3950(4) 0.063(5) 1.00 Uani
C55 0.5233(7) 0.1079(6) 0.4402(4) 0.071(5) 1.00 Uani
C56 0.5005(8) 0.1236(6) 0.5048(4) 0.074(5) 1.00 Uani
C57 0.4028(7) 0.1709(5) 0.5250(4) 0.063(5) 1.00 Uani
C58 0.3225(6) 0.2053(5) 0.4797(3) 0.049(4) 1.00 Uani
C59 0.2023(7) 0.2940(5) 0.5527(3) 0.050(4) 1.00 Uani
C60 0.2963(7) 0.3322(5) 0.5966(3) 0.061(5) 1.00 Uani
C61 0.2708(8) 0.3778(5) 0.6533(4) 0.066(5) 1.00 Uani
C62 0.1546(9) 0.3904(5) 0.6706(4) 0.067(5) 1.00 Uani
C63 0.0605(8) 0.3558(5) 0.6286(3) 0.061(5) 1.00 Uani
C64 0.0805(7) 0.3077(4) 0.5699(3) 0.050(4) 1.00 Uani
C65 -0.1002(6) 0.1688(5) 0.5373(3) 0.051(4) 1.00 Uani
C66 -0.1425(9) 0.1738(6) 0.5993(4) 0.083(6) 1.00 Uani
C67 -0.1962(10) 0.1001(8) 0.6186(5) 0.098(7) 1.00 Uani
C68 -0.2061(9) 0.0266(7) 0.5795(6) 0.087(6) 1.00 Uani
C69 -0.1635(11) 0.0224(7) 0.5208(5) 0.092(7) 1.00 Uani
C70 -0.1095(9) 0.0925(5) 0.5000(4) 0.076(5) 1.00 Uani
C71 -0.1537(7) 0.3386(5) 0.5056(3) 0.051(4) 1.00 Uani
C72 -0.2777(8) 0.3145(6) 0.4980(4) 0.069(5) 1.00 Uani
C73 -0.3648(8) 0.3752(8) 0.4913(4) 0.083(6) 1.00 Uani
C74 -0.3341(9) 0.4586(7) 0.4915(4) 0.081(6) 1.00 Uani
C75 -0.2150(10) 0.4831(6) 0.4994(5) 0.085(6) 1.00 Uani
C76 -0.1241(7) 0.4233(6) 0.5070(4) 0.072(5) 1.00 Uani
C77 -0.0679(6) 0.2100(5) 0.3649(3) 0.054(4) 1.00 Uani
C78 -0.0434(10) 0.2620(7) 0.2266(4) 0.099(7) 1.00 Uani
C79 -0.1560(11) 0.3847(7) 0.3270(6) 0.104(7) 1.00 Uani
C80 -0.2913(9) 0.2252(8) 0.2748(5) 0.101(7) 1.00 Uani
H2 0.546015 0.434095 0.965945 0.074542 1.00 Uiso
H3 0.700485 0.531353 0.952499 0.095583 1.00 Uiso
H4 0.900529 0.494718 0.965736 0.096856 1.00 Uiso
H5 0.955160 0.357180 0.989086 0.088136 1.00 Uiso
H6 0.796383 0.258914 1.004643 0.071780 1.00 Uiso
H8 0.560210 0.096402 0.926646 0.060939 1.00 Uiso
H9 0.639(8) -0.033(6) 0.954(4) 0.087071 1.00 Uiso
H10 0.720928 -0.038835 1.062011 0.080437 1.00 Uiso
H11 0.719126 0.080851 1.138754 0.099235 1.00 Uiso
H12 0.640913 0.209372 1.109130 0.084215 1.00 Uiso
H14 0.584(8) 0.378(6) 1.113(4) 0.087563 1.00 Uiso
H15 0.478(9) 0.434(7) 1.198(5) 0.118403 1.00 Uiso
H16 0.269203 0.393004 1.193167 0.080391 1.00 Uiso
H17 0.175414 0.309460 1.104056 0.068172 1.00 Uiso
H20 0.154537 0.172164 1.083649 0.065566 1.00 Uiso
H21 -0.030620 0.097059 1.062861 0.076551 1.00 Uiso
H22 -0.126(7) 0.082(5) 0.961(3) 0.057815 1.00 Uiso
H23 -0.046607 0.142338 0.875407 0.067412 1.00 Uiso
H26 0.254696 0.408410 0.886321 0.074891 1.00 Uiso
H27 0.153(12) 0.529(8) 0.870(6) 0.141539 1.00 Uiso
H28 -0.037(11) 0.520(8) 0.825(5) 0.121355 1.00 Uiso
H29 -0.144(8) 0.390(5) 0.785(3) 0.071903 1.00 Uiso
H30 -0.043493 0.275170 0.804657 0.080319 1.00 Uiso
H32 0.181048 0.246408 0.731258 0.074462 1.00 Uiso
H33 0.162699 0.149142 0.636618 0.084310 1.00 Uiso
H34 0.151(9) 0.004(7) 0.648(5) 0.113375 1.00 Uiso
H35 0.137469 -0.045161 0.745104 0.077795 1.00 Uiso
H36 0.150127 0.050768 0.838527 0.067870 1.00 Uiso
H42 0.113622 0.074368 0.307530 0.066980 1.00 Uiso
H43 0.129362 -0.023336 0.215315 0.077473 1.00 Uiso
H44 0.253549 0.008018 0.136732 0.082688 1.00 Uiso
H45 0.375001 0.130147 0.151552 0.082555 1.00 Uiso
H46 0.356802 0.232448 0.244181 0.070140 1.00 Uiso
H48 0.116094 0.385656 0.337291 0.076655 1.00 Uiso
H49 0.186680 0.525181 0.321691 0.091461 1.00 Uiso
H50 0.391133 0.554239 0.327964 0.094729 1.00 Uiso
H51 0.533229 0.449599 0.347739 0.087577 1.00 Uiso
H52 0.464348 0.311758 0.355433 0.076489 1.00 Uiso
H54 0.459448 0.131941 0.349849 0.070066 1.00 Uiso
H55 0.591082 0.074517 0.426496 0.077749 1.00 Uiso
H56 0.553885 0.101064 0.537174 0.081732 1.00 Uiso
H57 0.388622 0.181014 0.570196 0.067923 1.00 Uiso
H60 0.379232 0.325663 0.585492 0.065314 1.00 Uiso
H61 0.336448 0.402197 0.683016 0.070205 1.00 Uiso
H62 0.139123 0.422664 0.710996 0.068152 1.00 Uiso
H63 -0.022020 0.364471 0.639859 0.066148 1.00 Uiso
H66 -0.134919 0.226798 0.627023 0.091250 1.00 Uiso
H67 -0.225684 0.103388 0.660984 0.103861 1.00 Uiso
H68 -0.243671 -0.022479 0.593535 0.094353 1.00 Uiso
H69 -0.186(11) -0.034(8) 0.498(5) 0.144887 1.00 Uiso
H70 -0.077437 0.087902 0.458102 0.082027 1.00 Uiso
H72 -0.299505 0.255315 0.496892 0.073791 1.00 Uiso
H73 -0.449788 0.359080 0.487816 0.088817 1.00 Uiso
H74 -0.396868 0.498968 0.483992 0.086987 1.00 Uiso
H75 -0.194061 0.542415 0.500940 0.087866 1.00 Uiso
H76 -0.039660 0.441078 0.513118 0.078721 1.00 Uiso
H37A 0.382546 0.292421 0.810904 0.061398 1.00 Uiso
H37B 0.499546 0.327321 0.854104 0.061398 1.00 Uiso
H38A 0.746991 0.163632 0.804584 0.077627 1.00 Uiso
H38B 0.698791 0.184632 0.873484 0.077627 1.00 Uiso
H38C 0.736491 0.258732 0.834484 0.077627 1.00 Uiso
H39A 0.536221 0.059431 0.751170 0.104963 1.00 Uiso
H39B 0.401921 0.092031 0.753170 0.104963 1.00 Uiso
H39C 0.474021 0.069531 0.816869 0.104963 1.00 Uiso
H40A 0.602271 0.208243 0.686071 0.162822 1.00 Uiso
H40B 0.590771 0.301443 0.719871 0.162822 1.00 Uiso
H40C 0.473171 0.249043 0.690971 0.162822 1.00 Uiso
H77A -0.055516 0.156875 0.339005 0.056502 1.00 Uiso
H77B -0.138616 0.204875 0.388705 0.056502 1.00 Uiso
H78A -0.081388 0.294848 0.194827 0.101631 1.00 Uiso
H78B -0.040488 0.203348 0.208527 0.101631 1.00 Uiso
H78C 0.038212 0.283448 0.239027 0.101631 1.00 Uiso
H79A -0.199(10) 0.410(7) 0.295(5) 0.126527 1.00 Uiso
H79B -0.078264 0.411128 0.342173 0.107870 1.00 Uiso
H79C -0.209764 0.391028 0.361373 0.107870 1.00 Uiso
H80A -0.329148 0.255550 0.241346 0.105564 1.00 Uiso
H80B -0.339948 0.230350 0.311446 0.105564 1.00 Uiso
H80C -0.285348 0.166050 0.258546 0.105564 1.00 Uiso

loop_
_atom_site_aniso_label
_atom_site_aniso_U_11
_atom_site_aniso_U_22
_atom_site_aniso_U_33
_atom_site_aniso_U_12
_atom_site_aniso_U_13
_atom_site_aniso_U_23
Ni1 0.0379(5) 0.0548(6) 0.0464(5) 0.0005(4) 0.0031(4) 0.0075(4)
Ni2 0.0432(5) 0.0531(6) 0.0435(5) 0.0020(4) 0.0037(4) 0.0086(4)
P1 0.0426(11) 0.0524(12) 0.0487(9) 0.0001(9) 0.0011(8) 0.0065(8)
P2 0.0393(10) 0.0534(12) 0.0530(10) 0.0014(9) -.0003(8) 0.0105(9)
P3 0.0481(11) 0.0531(12) 0.0467(10) 0.0026(9) 0.0061(8) 0.0077(9)
P4 0.0467(11) 0.0465(11) 0.0507(10) 0.0011(9) 0.0098(8) 0.0094(8)
Si1 0.0530(13) 0.0912(18) 0.0509(11) 0.0151(12) 0.0043(10) 0.0086(11)
Si2 0.0663(15) 0.0780(17) 0.0627(13) 0.0140(13) -.0045(11) 0.0111(12)
N1 0.041(4) 0.062(4) 0.051(3) -.003(3) 0.008(3) 0.007(3)
N2 0.043(3) 0.062(4) 0.045(3) 0.004(3) 0.002(3) 0.005(3)
C1 0.051(5) 0.047(5) 0.050(4) -.010(4) 0.002(3) 0.001(3)
C2 0.067(6) 0.054(5) 0.078(5) -.007(4) 0.005(4) 0.012(4)
C3 0.099(8) 0.070(6) 0.087(6) -.020(6) -.009(6) 0.027(5)
C4 0.097(9) 0.088(8) 0.092(7) -.042(7) 0.009(6) 0.012(6)
C5 0.054(6) 0.103(8) 0.095(6) -.013(5) 0.015(5) -.005(6)
C6 0.051(5) 0.071(6) 0.072(5) -.004(4) 0.000(4) -.001(4)
C7 0.048(4) 0.053(5) 0.059(4) 0.001(4) 0.002(3) 0.009(4)
C8 0.053(5) 0.059(5) 0.049(4) -.007(4) 0.010(3) 0.006(4)
C9 0.073(6) 0.056(6) 0.071(5) 0.003(4) 0.023(4) 0.005(4)
C10 0.066(6) 0.066(6) 0.089(6) 0.013(5) 0.005(5) 0.023(5)
C11 0.123(9) 0.084(8) 0.068(5) 0.026(6) -.020(5) 0.012(5)
C12 0.105(7) 0.061(6) 0.063(5) 0.016(5) -.020(5) -.001(4)
C13 0.052(5) 0.057(5) 0.047(4) 0.000(4) 0.006(3) 0.002(4)
C14 0.068(6) 0.074(6) 0.052(4) -.006(5) 0.001(4) 0.005(4)
C15 0.104(8) 0.072(7) 0.059(5) -.007(6) 0.008(5) -.008(4)
C16 0.089(7) 0.074(6) 0.059(5) 0.002(5) 0.023(5) -.003(4)
C17 0.065(5) 0.064(5) 0.057(4) 0.004(4) 0.020(4) 0.011(4)
C18 0.054(5) 0.055(5) 0.044(4) 0.004(4) 0.005(3) 0.010(3)
C19 0.041(4) 0.057(5) 0.062(4) 0.014(4) 0.009(4) 0.015(4)
C20 0.054(5) 0.072(6) 0.059(4) -.003(4) 0.008(4) 0.019(4)
C21 0.065(6) 0.073(6) 0.076(6) -.001(5) 0.022(5) 0.022(4)
C22 0.049(5) 0.073(6) 0.093(6) -.014(4) 0.018(5) 0.020(5)
C23 0.046(5) 0.060(5) 0.082(5) 0.002(4) 0.000(4) 0.009(4)
C24 0.043(4) 0.050(5) 0.062(4) 0.004(4) 0.011(3) 0.015(3)
C25 0.047(5) 0.061(5) 0.050(4) 0.010(4) 0.005(3) 0.013(4)
C26 0.083(6) 0.068(7) 0.061(5) 0.008(5) 0.002(4) -.002(4)
C27 0.115(10) 0.060(7) 0.081(6) 0.014(6) 0.010(6) 0.001(5)
C28 0.101(10) 0.088(10) 0.092(7) 0.040(8) 0.033(7) 0.033(7)
C29 0.055(6) 0.099(9) 0.111(8) 0.018(6) 0.007(5) 0.042(7)
C30 0.053(5) 0.078(7) 0.094(6) 0.009(5) 0.007(5) 0.027(5)
C31 0.035(4) 0.053(5) 0.057(4) -.005(3) -.011(3) 0.008(3)
C32 0.072(6) 0.062(5) 0.070(5) -.001(4) 0.006(4) 0.015(4)
C33 0.098(7) 0.080(7) 0.049(4) -.002(5) -.005(4) 0.011(4)
C34 0.089(7) 0.085(8) 0.070(6) -.006(6) -.006(5) -.001(5)
C35 0.080(6) 0.063(6) 0.077(6) -.008(5) -.001(5) -.002(5)
C36 0.062(5) 0.051(5) 0.068(5) -.002(4) -.007(4) 0.012(4)
C37 0.052(4) 0.068(5) 0.042(4) -.001(4) 0.014(3) 0.012(3)
C38 0.053(5) 0.090(7) 0.073(5) 0.007(4) 0.014(4) 0.011(5)
C39 0.069(7) 0.107(9) 0.122(8) 0.022(6) -.008(6) -.026(7)
C40 0.160(12) 0.225(16) 0.073(6) 0.114(11) 0.048(7) 0.060(8)
C41 0.049(4) 0.055(5) 0.049(4) 0.012(4) 0.000(3) 0.005(3)
C42 0.061(5) 0.057(5) 0.067(5) 0.000(4) 0.010(4) 0.003(4)
C43 0.084(6) 0.061(6) 0.072(5) -.012(5) 0.008(5) -.007(4)
C44 0.101(7) 0.067(6) 0.063(5) 0.003(5) 0.007(5) -.008(4)
C45 0.094(7) 0.092(7) 0.048(4) 0.018(6) 0.019(4) 0.011(5)
C46 0.073(6) 0.063(5) 0.060(4) 0.003(4) 0.022(4) 0.007(4)
C47 0.060(5) 0.052(5) 0.039(3) 0.005(4) 0.003(3) 0.004(3)
C48 0.076(6) 0.066(6) 0.063(5) 0.011(5) 0.005(4) 0.011(4)
C49 0.133(10) 0.049(6) 0.077(6) 0.019(6) 0.017(6) 0.015(4)
C50 0.130(10) 0.056(6) 0.079(6) -.021(7) 0.024(6) 0.005(5)
C51 0.074(6) 0.080(7) 0.093(6) -.014(6) 0.004(5) 0.021(5)
C52 0.072(6) 0.058(6) 0.078(5) -.007(5) 0.002(4) 0.010(4)
C53 0.041(4) 0.050(4) 0.054(4) 0.001(3) 0.003(3) 0.014(3)
C54 0.051(5) 0.065(5) 0.072(5) 0.004(4) 0.012(4) 0.011(4)
C55 0.048(5) 0.071(6) 0.093(6) 0.013(4) 0.004(5) 0.011(5)
C56 0.053(5) 0.082(6) 0.086(6) 0.014(5) -.005(4) 0.027(5)
C57 0.054(5) 0.066(6) 0.067(5) 0.003(4) -.003(4) 0.016(4)
C58 0.041(4) 0.048(4) 0.056(4) 0.000(3) 0.005(3) 0.012(3)
C59 0.053(5) 0.047(4) 0.050(4) 0.006(4) 0.003(3) 0.014(3)
C60 0.053(5) 0.072(6) 0.057(4) -.005(4) -.003(4) 0.016(4)
C61 0.081(6) 0.051(5) 0.063(5) -.007(4) -.006(4) 0.002(4)
C62 0.094(7) 0.052(5) 0.052(4) 0.002(5) 0.007(5) -.001(4)
C63 0.074(6) 0.052(5) 0.056(4) 0.004(4) 0.013(4) 0.009(4)
C64 0.062(5) 0.040(4) 0.049(4) 0.003(3) 0.010(3) 0.012(3)
C65 0.052(5) 0.043(5) 0.059(4) -.001(3) 0.006(3) 0.016(4)
C66 0.103(7) 0.069(6) 0.077(6) -.002(5) 0.034(5) 0.013(5)
C67 0.099(8) 0.098(9) 0.102(7) -.008(6) 0.038(6) 0.045(7)
C68 0.081(7) 0.058(6) 0.125(8) -.009(5) 0.005(6) 0.043(6)
C69 0.119(9) 0.058(6) 0.096(7) -.014(6) -.004(6) 0.015(5)
C70 0.094(7) 0.048(6) 0.085(6) 0.000(5) 0.016(5) 0.015(5)
C71 0.052(5) 0.051(5) 0.051(4) 0.000(4) 0.010(3) 0.011(3)
C72 0.056(5) 0.069(6) 0.082(5) 0.005(5) 0.010(4) 0.014(4)
C73 0.040(5) 0.108(9) 0.098(6) 0.019(5) 0.001(4) 0.016(6)
C74 0.069(7) 0.080(8) 0.096(6) 0.033(6) 0.014(5) 0.027(5)
C75 0.094(8) 0.050(6) 0.111(7) 0.012(5) 0.016(6) 0.023(5)
C76 0.051(5) 0.060(6) 0.107(6) 0.008(4) 0.011(4) 0.034(5)
C77 0.048(4) 0.062(5) 0.048(4) 0.005(4) -.006(3) -.006(3)
C78 0.105(8) 0.118(9) 0.072(5) 0.027(7) -.001(5) 0.021(6)
C79 0.107(9) 0.085(8) 0.119(8) 0.039(6) 0.001(7) 0.017(6)
C80 0.077(7) 0.129(10) 0.093(6) 0.023(6) -.017(5) 0.012(6)

loop_
_geom_bond_atom_site_label_1
_geom_bond_atom_site_label_2
_geom_bond_distance
_geom_bond_site_symmetry_1
_geom_bond_site_symmetry_2
_geom_bond_publ_flag
Ni1 P1 2.191(2) . . ?
Ni1 P2 2.154(2) . . ?
Ni1 N1 1.966(5) . . ?
Ni1 C37 1.944(7) . . ?
Ni2 P3 2.207(2) . . ?
Ni2 P4 2.158(2) . . ?
Ni2 N2 1.952(5) . . ?
Ni2 C77 1.975(7) . . ?
P1 C1 1.815(7) . . ?
P1 C7 1.832(8) . . ?
P1 C13 1.808(7) . . ?
P2 C24 1.814(7) . . ?
P2 C25 1.829(8) . . ?
P2 C31 1.813(7) . . ?
P3 C41 1.817(7) . . ?
P3 C47 1.834(8) . . ?
P3 C53 1.805(7) . . ?
P4 C64 1.794(7) . . ?
P4 C65 1.826(7) . . ?
P4 C71 1.815(8) . . ?
Si1 C37 1.864(7) . . ?
Si1 C38 1.863(8) . . ?
Si1 C39 1.867(11) . . ?
Si1 C40 1.863(11) . . ?
Si2 C77 1.850(7) . . ?
Si2 C78 1.892(10) . . ?
Si2 C79 1.842(12) . . ?
Si2 C80 1.870(11) . . ?
N1 C18 1.394(9) . . ?
N1 C19 1.384(9) . . ?
N2 C58 1.396(9) . . ?
N2 C59 1.393(8) . . ?
C1 C2 1.385(11) . . ?
C1 C6 1.366(11) . . ?
C2 C3 1.354(14) . . ?
C3 C4 1.35(2) . . ?
C4 C5 1.38(2) . . ?
C5 C6 1.396(13) . . ?
C7 C8 1.360(10) . . ?
C7 C12 1.398(11) . . ?
C8 C9 1.389(12) . . ?
C9 C10 1.384(12) . . ?
C10 C11 1.363(13) . . ?
C11 C12 1.376(14) . . ?
C13 C14 1.371(11) . . ?
C13 C18 1.407(10) . . ?
C14 C15 1.387(13) . . ?
C15 C16 1.35(2) . . ?
C16 C17 1.373(12) . . ?
C17 C18 1.427(10) . . ?
C19 C20 1.408(10) . . ?
C19 C24 1.399(10) . . ?
C20 C21 1.369(12) . . ?
C21 C22 1.379(13) . . ?
C22 C23 1.369(12) . . ?
C23 C24 1.391(10) . . ?
C25 C26 1.371(12) . . ?
C25 C30 1.389(11) . . ?
C26 C27 1.394(14) . . ?
C27 C28 1.37(2) . . ?
C28 C29 1.33(2) . . ?
C29 C30 1.38(2) . . ?
C31 C32 1.392(10) . . ?
C31 C36 1.378(11) . . ?
C32 C33 1.380(12) . . ?
C33 C34 1.35(2) . . ?
C34 C35 1.384(13) . . ?
C35 C36 1.389(12) . . ?
C41 C42 1.388(11) . . ?
C41 C46 1.377(10) . . ?
C42 C43 1.373(11) . . ?
C43 C44 1.363(13) . . ?
C44 C45 1.352(14) . . ?
C45 C46 1.403(12) . . ?
C47 C48 1.374(12) . . ?
C47 C52 1.368(12) . . ?
C48 C49 1.406(13) . . ?
C49 C50 1.36(2) . . ?
C50 C51 1.35(2) . . ?
C51 C52 1.374(14) . . ?
C53 C54 1.402(10) . . ?
C53 C58 1.404(9) . . ?
C54 C55 1.373(12) . . ?
C55 C56 1.381(13) . . ?
C56 C57 1.378(12) . . ?
C57 C58 1.400(10) . . ?
C59 C60 1.406(10) . . ?
C59 C64 1.424(10) . . ?
C60 C61 1.360(11) . . ?
C61 C62 1.363(13) . . ?
C62 C63 1.367(12) . . ?
C63 C64 1.396(10) . . ?
C65 C66 1.400(11) . . ?
C65 C70 1.355(11) . . ?
C66 C67 1.412(15) . . ?
C67 C68 1.34(2) . . ?
C68 C69 1.34(2) . . ?
C69 C70 1.379(14) . . ?
C71 C72 1.402(11) . . ?
C71 C76 1.369(11) . . ?
C72 C73 1.370(13) . . ?
C73 C74 1.36(2) . . ?
C74 C75 1.353(15) . . ?
C75 C76 1.393(13) . . ?
C1 H2 2.028(7) . . ?
C1 H6 2.012(7) . . ?
C2 H3 2.019(8) . . ?
C3 H2 2.020(12) . . ?
C3 H4 1.997(12) . . ?
C4 H3 2.008(12) . . ?
C4 H5 2.041(12) . . ?
C5 H4 2.041(12) . . ?
C5 H6 2.063(11) . . ?
C6 H5 2.062(8) . . ?
C7 H8 2.017(7) . . ?
C7 H12 2.045(7) . . ?
C8 H9 2.07(9) . . ?
C9 H8 2.027(9) . . ?
C9 H10 2.031(9) . . ?
C10 H9 2.08(8) . . ?
C10 H11 2.016(9) . . ?
C11 H10 2.033(11) . . ?
C11 H12 2.039(11) . . ?
C12 H11 2.031(9) . . ?
C13 H14 1.96(9) . . ?
C14 H15 2.05(10) . . ?
C15 H14 1.97(9) . . ?
C15 H16 2.018(11) . . ?
C16 H15 2.05(10) . . ?
C16 H17 2.051(10) . . ?
C17 H16 1.997(7) . . ?
C18 H17 2.062(7) . . ?
C19 H20 2.058(7) . . ?
C20 H21 2.032(8) . . ?
C21 H20 2.022(9) . . ?
C21 H22 1.99(7) . . ?
C22 H21 2.022(9) . . ?
C22 H23 2.036(9) . . ?
C23 H22 2.00(7) . . ?
C24 H23 2.035(7) . . ?
C25 H26 2.014(7) . . ?
C25 H30 2.039(7) . . ?
C26 H27 1.93(13) . . ?
C27 H26 2.060(12) . . ?
C27 H28 1.85(12) . . ?
C28 H27 2.00(13) . . ?
C28 H29 2.13(8) . . ?
C29 H28 1.83(12) . . ?
C29 H30 2.035(13) . . ?
C30 H29 1.96(8) . . ?
C31 H32 2.037(7) . . ?
C31 H36 2.033(7) . . ?
C32 H33 2.038(8) . . ?
C33 H32 2.041(10) . . ?
C33 H34 2.01(11) . . ?
C34 H33 1.998(11) . . ?
C34 H35 2.057(10) . . ?
C35 H34 1.93(10) . . ?
C35 H36 2.034(9) . . ?
C36 H35 2.035(8) . . ?
C41 H42 2.037(7) . . ?
C41 H46 2.022(7) . . ?
C42 H43 2.042(8) . . ?
C43 H42 2.024(9) . . ?
C43 H44 2.012(9) . . ?
C44 H43 2.019(10) . . ?
C44 H45 2.009(10) . . ?
C45 H44 2.014(10) . . ?
C45 H46 2.077(10) . . ?
C46 H45 2.059(8) . . ?
C47 H48 2.021(8) . . ?
C47 H52 2.014(8) . . ?
C48 H49 2.071(9) . . ?
C49 H48 2.070(11) . . ?
C49 H50 1.991(12) . . ?
C50 H49 2.016(14) . . ?
C50 H51 2.012(13) . . ?
C51 H50 2.018(11) . . ?
C51 H52 2.022(11) . . ?
C52 H51 2.033(9) . . ?
C53 H54 2.047(7) . . ?
C54 H55 2.030(8) . . ?
C55 H54 2.033(9) . . ?
C55 H56 2.035(9) . . ?
C56 H55 2.054(9) . . ?
C56 H57 2.045(9) . . ?
C57 H56 2.016(8) . . ?
C58 H57 2.045(7) . . ?
C59 H60 2.045(7) . . ?
C60 H61 2.015(7) . . ?
C61 H60 2.025(8) . . ?
C61 H62 2.032(9) . . ?
C62 H61 1.997(10) . . ?
C62 H63 2.017(10) . . ?
C63 H62 2.034(7) . . ?
C64 H63 2.042(7) . . ?
C65 H66 2.048(7) . . ?
C65 H70 1.999(7) . . ?
C66 H67 2.052(9) . . ?
C67 H66 2.089(12) . . ?
C67 H68 1.999(12) . . ?
C68 H67 1.994(12) . . ?
C68 H69 1.88(12) . . ?
C69 H68 2.003(11) . . ?
C69 H70 2.037(11) . . ?
C70 H69 2.15(13) . . ?
C71 H72 2.046(7) . . ?
C71 H76 2.020(7) . . ?
C72 H73 2.026(8) . . ?
C73 H72 2.043(11) . . ?
C73 H74 2.010(12) . . ?
C74 H73 2.002(10) . . ?
C74 H75 2.002(10) . . ?
C75 H74 2.020(11) . . ?
C75 H76 2.051(11) . . ?
C76 H75 2.053(9) . . ?
